data_1504703
loop_
_publ_author_name
'Birbaum, Fr\'ed\'eric'
'Neels, Antonia'
'Bochet, Christian G.'

_publ_section_title
;
 Photochemistry of allenyl salicylaldehydes.
;
_journal_issue 15
_journal_name_full 'Organic letters'
_journal_page_first 3175
_journal_page_last 3178
_journal_paper_doi 10.1021/ol800806a
_journal_volume 10
_journal_year 2008
_chemical_absolute_configuration none
_chemical_formula_sum 'C12 H12 O2'
_chemical_formula_weight 188.22
_chemical_name_systematic
; 
 ? 
;
_space_group_IT_number 19
_symmetry_cell_setting orthorhombic
_symmetry_space_group_name_Hall 'P 2ac 2ab'
_symmetry_space_group_name_H-M 'P 21 21 21'
_atom_sites_solution_hydrogens geom
_atom_sites_solution_primary direct
_atom_sites_solution_secondary difmap
_audit_creation_method SHELXL-97
_cell_angle_alpha 90.00
_cell_angle_beta 90.00
_cell_angle_gamma 90.00
_cell_formula_units_Z 4
_cell_length_a 7.9458(6)
_cell_length_b 9.3400(7)
_cell_length_c 12.5560(12)
_cell_measurement_reflns_used 17530
_cell_measurement_temperature 173(2)
_cell_measurement_theta_max 29.54
_cell_measurement_theta_min 1.62
_cell_volume 931.83(13)
_computing_cell_refinement 'STOE X-AREA'
_computing_data_collection 'STOE X-AREA'
_computing_data_reduction 'STOE X-RED'
_computing_structure_refinement 'SHELXL-97 (Sheldrick, 1997)'
_computing_structure_solution 'SHELXS-97 (Sheldrick, 1990)'
_diffrn_ambient_temperature 173(2)
_diffrn_detector_area_resol_mean 6.67
_diffrn_measured_fraction_theta_full 0.997
_diffrn_measured_fraction_theta_max 0.997
_diffrn_measurement_device_type 'STOE IPDS 2'
_diffrn_measurement_method 'rotation method'
_diffrn_radiation_monochromator graphite
_diffrn_radiation_source 'fine-focus sealed tube'
_diffrn_radiation_type MoK\a
_diffrn_radiation_wavelength 0.71073
_diffrn_reflns_av_R_equivalents 0.1014
_diffrn_reflns_av_sigmaI/netI 0.0470
_diffrn_reflns_limit_h_max 10
_diffrn_reflns_limit_h_min -10
_diffrn_reflns_limit_k_max 12
_diffrn_reflns_limit_k_min -12
_diffrn_reflns_limit_l_max 17
_diffrn_reflns_limit_l_min -17
_diffrn_reflns_number 15942
_diffrn_reflns_theta_full 29.22
_diffrn_reflns_theta_max 29.22
_diffrn_reflns_theta_min 2.72
_exptl_absorpt_coefficient_mu 0.090
_exptl_absorpt_correction_type none
_exptl_crystal_colour colourless
_exptl_crystal_density_diffrn 1.342
_exptl_crystal_density_method 'not measured'
_exptl_crystal_description block
_exptl_crystal_F_000 400
_exptl_crystal_size_max .45
_exptl_crystal_size_mid .40
_exptl_crystal_size_min .35
_refine_diff_density_max 0.240
_refine_diff_density_min -0.188
_refine_diff_density_rms 0.043
_refine_ls_abs_structure_details 'Flack H D (1983), Acta Cryst. A39, 876-881'
_refine_ls_abs_structure_Flack 0.4(10)
_refine_ls_extinction_method none
_refine_ls_goodness_of_fit_ref 1.072
_refine_ls_hydrogen_treatment constr
_refine_ls_matrix_type full
_refine_ls_number_parameters 127
_refine_ls_number_reflns 2515
_refine_ls_number_restraints 0
_refine_ls_restrained_S_all 1.072
_refine_ls_R_factor_all 0.0388
_refine_ls_R_factor_gt 0.0368
_refine_ls_shift/su_max 0.000
_refine_ls_shift/su_mean 0.000
_refine_ls_structure_factor_coef Fsqd
_refine_ls_weighting_details 'calc w=1/[\s^2^(Fo^2^)+(0.0483P)^2^+0.1026P] where P=(Fo^2^+2Fc^2^)/3'
_refine_ls_weighting_scheme calc
_refine_ls_wR_factor_gt 0.0978
_refine_ls_wR_factor_ref 0.0991
_reflns_number_gt 2382
_reflns_number_total 2515
_reflns_threshold_expression >2sigma(I)
_cod_data_source_file ol800806a-file001.cif
_cod_data_source_block 12d
_cod_database_code 1504703

loop_
_symmetry_equiv_pos_as_xyz
'x, y, z'
'-x+1/2, -y, z+1/2'
'x+1/2, -y+1/2, -z'
'-x, y+1/2, -z+1/2'

loop_
_atom_site_label
_atom_site_type_symbol
_atom_site_fract_x
_atom_site_fract_y
_atom_site_fract_z
_atom_site_U_iso_or_equiv
_atom_site_adp_type
_atom_site_occupancy
_atom_site_symmetry_multiplicity
_atom_site_calc_flag
_atom_site_refinement_flags
C1 C 0.31466(15) 0.23187(13) 0.64891(11) 0.0284(2) Uani 1 1 d .
H1A H 0.2186 0.2609 0.6022 0.034 Uiso 1 1 calc R
C2 C 0.43892(14) 0.14248(13) 0.58697(9) 0.0245(2) Uani 1 1 d .
C3 C 0.38417(16) 0.06681(14) 0.49841(11) 0.0301(3) Uani 1 1 d .
H3A H 0.2712 0.0763 0.4747 0.036 Uiso 1 1 calc R
C4 C 0.49449(17) -0.02273(15) 0.44449(10) 0.0326(3) Uani 1 1 d .
H4A H 0.4586 -0.0734 0.3829 0.039 Uiso 1 1 calc R
C5 C 0.65710(17) -0.03710(15) 0.48162(10) 0.0304(3) Uani 1 1 d .
H5A H 0.7313 -0.1003 0.4454 0.037 Uiso 1 1 calc R
C6 C 0.71686(14) 0.03756(13) 0.57032(10) 0.0265(2) Uani 1 1 d .
C7 C 0.60682(14) 0.13249(12) 0.62294(9) 0.0227(2) Uani 1 1 d .
C8 C 0.65165(15) 0.22506(12) 0.71568(9) 0.0252(2) Uani 1 1 d .
C9 C 0.49985(16) 0.28688(13) 0.77134(10) 0.0283(2) Uani 1 1 d .
H9A H 0.5345 0.3575 0.8270 0.034 Uiso 1 1 calc R
C10 C 0.38233(16) 0.17259(14) 0.81861(10) 0.0299(2) Uani 1 1 d .
H10A H 0.4439 0.0822 0.8318 0.036 Uiso 1 1 calc R
H10B H 0.3322 0.2061 0.8864 0.036 Uiso 1 1 calc R
C11 C 0.89466(17) 0.00882(18) 0.60555(13) 0.0402(3) Uani 1 1 d .
H11C H 0.8982 0.0009 0.6833 0.060 Uiso 1 1 calc R
H11A H 0.9674 0.0877 0.5826 0.060 Uiso 1 1 calc R
H11B H 0.9342 -0.0808 0.5737 0.060 Uiso 1 1 calc R
C12 C 0.80379(17) 0.26505(15) 0.74859(11) 0.0335(3) Uani 1 1 d .
H12A H 0.9011 0.2338 0.7113 0.040 Uiso 1 1 calc R
H12B H 0.8151 0.3248 0.8094 0.040 Uiso 1 1 calc R
O1 O 0.39320(12) 0.35364(9) 0.69250(8) 0.0315(2) Uani 1 1 d .
O2 O 0.25448(11) 0.15292(10) 0.73848(8) 0.0319(2) Uani 1 1 d .

loop_
_atom_site_aniso_label
_atom_site_aniso_U_11
_atom_site_aniso_U_22
_atom_site_aniso_U_33
_atom_site_aniso_U_23
_atom_site_aniso_U_13
_atom_site_aniso_U_12
C1 0.0278(5) 0.0246(5) 0.0330(6) 0.0030(5) -0.0021(5) 0.0005(4)
C2 0.0263(5) 0.0233(5) 0.0239(5) 0.0059(4) -0.0023(4) -0.0023(4)
C3 0.0299(5) 0.0339(6) 0.0264(5) 0.0028(5) -0.0055(5) -0.0048(5)
C4 0.0387(6) 0.0362(6) 0.0228(5) -0.0026(5) -0.0011(5) -0.0080(5)
C5 0.0345(6) 0.0316(6) 0.0252(6) -0.0022(5) 0.0055(5) -0.0030(5)
C6 0.0270(5) 0.0288(6) 0.0237(5) 0.0026(4) 0.0020(4) -0.0014(4)
C7 0.0250(5) 0.0223(5) 0.0209(5) 0.0036(4) 0.0002(4) -0.0026(4)
C8 0.0298(5) 0.0228(5) 0.0229(5) 0.0032(4) -0.0020(4) -0.0029(4)
C9 0.0332(5) 0.0233(5) 0.0284(6) -0.0019(5) -0.0016(5) 0.0003(4)
C10 0.0331(5) 0.0287(6) 0.0280(5) -0.0011(4) 0.0036(5) -0.0005(5)
C11 0.0301(6) 0.0480(8) 0.0426(7) -0.0087(7) -0.0012(6) 0.0066(6)
C12 0.0343(6) 0.0357(6) 0.0306(6) -0.0008(5) -0.0055(5) -0.0070(5)
O1 0.0352(4) 0.0198(4) 0.0396(5) 0.0012(3) -0.0034(4) 0.0016(3)
O2 0.0294(4) 0.0337(5) 0.0326(5) 0.0003(4) 0.0040(4) -0.0043(4)

loop_
_atom_type_symbol
_atom_type_description
_atom_type_scat_dispersion_real
_atom_type_scat_dispersion_imag
_atom_type_scat_source
C C 0.0033 0.0016 'International Tables Vol C Tables 4.2.6.8 and 6.1.1.4'
H H 0.0000 0.0000 'International Tables Vol C Tables 4.2.6.8 and 6.1.1.4'
O O 0.0106 0.0060 'International Tables Vol C Tables 4.2.6.8 and 6.1.1.4'

loop_
_geom_angle_atom_site_label_1
_geom_angle_atom_site_label_2
_geom_angle_atom_site_label_3
_geom_angle
O1 C1 O2 105.04(10)
O1 C1 C2 110.93(10)
O2 C1 C2 109.85(9)
O1 C1 H1A 110.3
O2 C1 H1A 110.3
C2 C1 H1A 110.3
C3 C2 C7 121.27(11)
C3 C2 C1 119.32(10)
C7 C2 C1 119.35(11)
C2 C3 C4 119.99(12)
C2 C3 H3A 120.0
C4 C3 H3A 120.0
C5 C4 C3 119.02(12)
C5 C4 H4A 120.5
C3 C4 H4A 120.5
C4 C5 C6 122.61(12)
C4 C5 H5A 118.7
C6 C5 H5A 118.7
C5 C6 C7 118.48(11)
C5 C6 C11 117.68(11)
C7 C6 C11 123.83(11)
C6 C7 C2 118.54(11)
C6 C7 C8 125.57(10)
C2 C7 C8 115.89(10)
C12 C8 C7 128.40(12)
C12 C8 C9 118.35(11)
C7 C8 C9 113.08(10)
O1 C9 C8 108.46(10)
O1 C9 C10 102.00(10)
C8 C9 C10 113.49(10)
O1 C9 H9A 110.8
C8 C9 H9A 110.8
C10 C9 H9A 110.8
O2 C10 C9 104.31(10)
O2 C10 H10A 110.9
C9 C10 H10A 110.9
O2 C10 H10B 110.9
C9 C10 H10B 110.9
H10A C10 H10B 108.9
C6 C11 H11C 109.5
C6 C11 H11A 109.5
H11C C11 H11A 109.5
C6 C11 H11B 109.5
H11C C11 H11B 109.5
H11A C11 H11B 109.5
C8 C12 H12A 120.0
C8 C12 H12B 120.0
H12A C12 H12B 120.0
C1 O1 C9 100.24(9)
C1 O2 C10 104.36(9)

loop_
_geom_bond_atom_site_label_1
_geom_bond_atom_site_label_2
_geom_bond_distance
C1 O1 1.4080(15)
C1 O2 1.4273(15)
C1 C2 1.5089(18)
C1 H1A 1.0000
C2 C3 1.3875(17)
C2 C7 1.4116(15)
C3 C4 1.388(2)
C3 H3A 0.9500
C4 C5 1.3801(19)
C4 H4A 0.9500
C5 C6 1.3971(18)
C5 H5A 0.9500
C6 C7 1.4097(16)
C6 C11 1.5046(18)
C7 C8 1.4934(16)
C8 C12 1.3310(17)
C8 C9 1.5089(17)
C9 O1 1.4446(15)
C9 C10 1.5374(17)
C9 H9A 1.0000
C10 O2 1.4415(16)
C10 H10A 0.9900
C10 H10B 0.9900
C11 H11C 0.9800
C11 H11A 0.9800
C11 H11B 0.9800
C12 H12A 0.9500
C12 H12B 0.9500

loop_
_geom_torsion_atom_site_label_1
_geom_torsion_atom_site_label_2
_geom_torsion_atom_site_label_3
_geom_torsion_atom_site_label_4
_geom_torsion
O1 C1 C2 C3 -147.52(11)
O2 C1 C2 C3 96.79(13)
O1 C1 C2 C7 35.24(15)
O2 C1 C2 C7 -80.45(13)
C7 C2 C3 C4 1.13(18)
C1 C2 C3 C4 -176.06(12)
C2 C3 C4 C5 1.30(19)
C3 C4 C5 C6 -1.5(2)
C4 C5 C6 C7 -0.77(18)
C4 C5 C6 C11 177.80(13)
C5 C6 C7 C2 3.12(16)
C11 C6 C7 C2 -175.35(12)
C5 C6 C7 C8 -177.26(11)
C11 C6 C7 C8 4.26(19)
C3 C2 C7 C6 -3.36(17)
C1 C2 C7 C6 173.83(10)
C3 C2 C7 C8 176.99(11)
C1 C2 C7 C8 -5.83(15)
C6 C7 C8 C12 19.0(2)
C2 C7 C8 C12 -161.33(13)
C6 C7 C8 C9 -165.84(11)
C2 C7 C8 C9 13.79(14)
C12 C8 C9 O1 124.60(12)
C7 C8 C9 O1 -51.06(12)
C12 C8 C9 C10 -122.81(13)
C7 C8 C9 C10 61.53(13)
O1 C9 C10 O2 20.46(11)
C8 C9 C10 O2 -95.99(11)
O2 C1 O1 C9 49.87(11)
C2 C1 O1 C9 -68.76(12)
C8 C9 O1 C1 78.19(11)
C10 C9 O1 C1 -41.86(11)
O1 C1 O2 C10 -36.61(11)
C2 C1 O2 C10 82.75(11)
C9 C10 O2 C1 8.81(12)
